data_7248202
loop_
_publ_author_name
'Ashuiev, Anton'
'Allouche, Florian'
'Islam, Md Ashraful'
'Carvalho, Jos&#xe9; P'
'Sanders, Kevin J.'
'Conley, Matthew P.'
'Klose, Daniel'
'Lapadula, Giuseppe'
'W&#xf6;rle, Michael'
'Baabe, Dirk'
'Walter, Marc D.'
'Pell, Andrew J.'
'Cop&#xe9;ret, Christophe'
'Jeschke, Gunnar'
'Pintacuda, Guido'
'Andersen, Richard A.'

_publ_section_title
;
 Geometry and electronic structure of
 Yb(III)[CH(SiMe<sub>3</sub>)<sub>2</sub>]<sub>3</sub> from EPR and
 solid-state NMR augmented by computations.
;
_journal_issue 11
_journal_name_full 'Physical chemistry chemical physics : PCCP'
_journal_page_first 8734
_journal_page_last 8747
_journal_paper_doi 10.1039/d4cp00281d
_journal_volume 26
_journal_year 2024
_chemical_formula_moiety 'C28 H59 O Si4 Yb'
_chemical_formula_sum 'C28 H59 O Si4 Yb'
_chemical_formula_weight 697.15
_space_group_crystal_system triclinic
_space_group_IT_number 2
_space_group_name_Hall '-P 1'
_space_group_name_H-M_alt 'P -1'
_atom_sites_solution_hydrogens mixed
_atom_sites_solution_primary dual
_audit_creation_date 2023-01-12
_audit_creation_method
;
Olex2 1.5
(compiled 2022.04.07 svn.rca3783a0 for OlexSys, GUI svn.r6498)
;
_audit_update_record
;
2023-01-25 deposited with the CCDC.	2024-02-15 downloaded from the CCDC.
;
_cell_angle_alpha 89.3522(8)
_cell_angle_beta 89.6376(8)
_cell_angle_gamma 89.7839(8)
_cell_formula_units_Z 4
_cell_length_a 12.7256(7)
_cell_length_b 13.6737(7)
_cell_length_c 20.4896(11)
_cell_measurement_reflns_used 9996
_cell_measurement_temperature 100
_cell_measurement_theta_max 30.77
_cell_measurement_theta_min 2.39
_cell_volume 3565.0(3)
_computing_cell_refinement 'Bruker SAINT'
_computing_data_collection 'Bruker APEX2'
_computing_data_reduction 'Bruker SAINT'
_computing_molecular_graphics OLEX2
_computing_publication_material OLEX2
_computing_structure_refinement 'SHELXL-97 (Sheldrick, 2008)'
_computing_structure_solution 'SHELXS-97 (Sheldrick, 2008)'
_diffrn_ambient_temperature 100
_diffrn_detector 'Bruker APEX2 area detector'
_diffrn_detector_area_resol_mean 8.33
_diffrn_detector_type 'CCD area detector'
_diffrn_measured_fraction_theta_full 1.000
_diffrn_measured_fraction_theta_max 0.914
_diffrn_measurement_device 'fixed chi three-circle diffractometer'
_diffrn_measurement_device_type 'Bruker SMART Apex2'
_diffrn_measurement_method '\w scans'
_diffrn_radiation_monochromator graphite
_diffrn_radiation_probe x-ray
_diffrn_radiation_type MoK\a
_diffrn_radiation_wavelength 0.71073
_diffrn_radiation_xray_symbol K-L~3~
_diffrn_reflns_av_R_equivalents 0.0367
_diffrn_reflns_av_unetI/netI 0.0508
_diffrn_reflns_Laue_measured_fraction_full 1.000
_diffrn_reflns_Laue_measured_fraction_max 0.914
_diffrn_reflns_limit_h_max 18
_diffrn_reflns_limit_h_min -17
_diffrn_reflns_limit_k_max 20
_diffrn_reflns_limit_k_min -20
_diffrn_reflns_limit_l_max 28
_diffrn_reflns_limit_l_min -28
_diffrn_reflns_number 56510
_diffrn_reflns_point_group_measured_fraction_full 1.000
_diffrn_reflns_point_group_measured_fraction_max 0.914
_diffrn_reflns_theta_full 25.242
_diffrn_reflns_theta_max 31.568
_diffrn_reflns_theta_min 0.994
_diffrn_source 'sealed tube'
_diffrn_standards_number 0
_exptl_absorpt_coefficient_mu 2.775
_exptl_absorpt_correction_T_max 0.7463
_exptl_absorpt_correction_T_min 0.6138
_exptl_absorpt_correction_type none
_exptl_absorpt_process_details
;
SADABS-2014/4 (Bruker,2014/4) was used for absorption correction.
wR2(int) was 0.0635 before and 0.0409 after correction.
The Ratio of minimum to maximum transmission is 0.8225.
The \l/2 correction factor is 0.00150.
;
_exptl_crystal_colour 'clear brownish brown'
_exptl_crystal_colour_lustre clear
_exptl_crystal_colour_modifier brownish
_exptl_crystal_colour_primary brown
_exptl_crystal_density_diffrn 1.299
_exptl_crystal_description block
_exptl_crystal_F_000 1444
_exptl_crystal_size_max 0.1
_exptl_crystal_size_mid 0.09
_exptl_crystal_size_min 0.08
_refine_diff_density_max 1.958
_refine_diff_density_min -1.585
_refine_diff_density_rms 0.131
_refine_ls_extinction_method none
_refine_ls_goodness_of_fit_ref 1.027
_refine_ls_hydrogen_treatment mixed
_refine_ls_matrix_type full
_refine_ls_number_parameters 743
_refine_ls_number_reflns 21831
_refine_ls_number_restraints 6
_refine_ls_restrained_S_all 1.027
_refine_ls_R_factor_all 0.0678
_refine_ls_R_factor_gt 0.0394
_refine_ls_shift/su_max 0.002
_refine_ls_shift/su_mean 0.000
_refine_ls_structure_factor_coef Fsqd
_refine_ls_weighting_details 'w=1/[\s^2^(Fo^2^)+(0.0303P)^2^+3.8636P] where P=(Fo^2^+2Fc^2^)/3'
_refine_ls_weighting_scheme calc
_refine_ls_wR_factor_gt 0.0747
_refine_ls_wR_factor_ref 0.0863
_reflns_Friedel_coverage 0.000
_reflns_number_gt 15452
_reflns_number_total 21831
_reflns_threshold_expression 'I > 2\s(I)'
_cod_data_source_file d4cp00281d3.cif
_cod_data_source_block micha_p_1
_cod_depositor_comments 'Adding full bibliography for 7248201--7248203.cif.'
_cod_database_code 7248202
_shelx_shelxl_version_number 2019/1
_shelx_space_group_comment
;
The symmetry employed for this shelxl refinement is uniquely defined
by the following loop, which should always be used as a source of
symmetry information in preference to the above space-group names.
They are only intended as comments.
;
_olex2_refinement_description
;
1. Fixed Uiso
 At 1.2 times of:
  All C(H) groups
 At 1.5 times of:
  All C(H,H,H) groups
2. Restrained distances
 C8AA-H8AA \\sim C1B-H1BA \\sim C8B-H8B \\sim C1A-H1A
 with sigma of 0.02
3. Uiso/Uaniso restraints and constraints
Uanis(Si3C) = Uanis(Si3A)
Uanis(C8AB) = Uanis(C8AA)
Uanis(C143) = Uanis(C12B) = Uanis(C141) = Uanis(C14B) = Uanis(C13B) =
Uanis(C142)
4. Others
 Sof(C12B)=Sof(H12D)=Sof(H12E)=Sof(H12F)=Sof(C14B)=Sof(H14J)=Sof(H14K)=
 Sof(H14L)=Sof(C142)=Sof(H14M)=Sof(H14N)=Sof(H14O)=1-FVAR(1)
 Sof(C13B)=Sof(H13D)=Sof(H13E)=Sof(H13F)=Sof(C141)=Sof(H14D)=Sof(H14E)=
 Sof(H14F)=Sof(C143)=Sof(H14G)=Sof(H14H)=Sof(H14I)=FVAR(1)
 Sof(Si3C)=Sof(C1)=Sof(H1B)=Sof(H1C)=Sof(H1D)=Sof(C2)=Sof(H2A)=Sof(H2B)=
 Sof(H2C)=Sof(C3)=Sof(H3A)=Sof(H3B)=Sof(H3C)=Sof(C8AB)=Sof(H8AB)=1-FVAR(2)
 Sof(H8AA)=Sof(Si3A)=Sof(C8AA)=Sof(C12A)=Sof(H12A)=Sof(H12B)=Sof(H12C)=
 Sof(C13A)=Sof(H13A)=Sof(H13B)=Sof(H13C)=Sof(C14A)=Sof(H14A)=Sof(H14B)=
 Sof(H14C)=FVAR(2)
5.a Ternary CH refined with riding coordinates:
 C8AB(H8AB), C8B(H8B)
5.b Aromatic/amide H refined with riding coordinates:
 C17A(H17A), C18A(H18A), C19A(H19A), C17B(H17B), C18B(H18B), C19B(H19B)
5.c Idealised Me refined as rotating group:
 C3A(H3AA,H3AB,H3AC), C4A(H4AA,H4AB,H4AC), C5A(H5AA,H5AB,H5AC), C6A(H6AA,H6AB,
 H6AC), C7A(H7AA,H7AB,H7AC), C10A(H10A,H10B,H10C), C11A(H11A,H11B,H11C),
 C22A(H22A,H22B,H22C), C23A(H23A,H23B,H23C), C24A(H24A,H24B,H24C), C26A(H26A,
 H26B,H26C), C27A(H27A,H27B,H27C), C28A(H28A,H28B,H28C), C12A(H12A,H12B,H12C),
 C13A(H13A,H13B,H13C), C14A(H14A,H14B,H14C), C1(H1B,H1C,H1D), C2(H2A,H2B,H2C),
 C3(H3A,H3B,H3C), C3B(H3BA,H3BB,H3BC), C4B(H4BA,H4BB,H4BC), C5B(H5BA,H5BB,H5BC),
  C6B(H6BA,H6BB,H6BC), C7B(H7BA,H7BB,H7BC), C10B(H10D,H10E,H10F), C11B(H11D,
 H11E,H11F), C22B(H22D,H22E,H22F), C23B(H23D,H23E,H23F), C24B(H24D,H24E,H24F),
 C26B(H26D,H26E,H26F), C27B(H27D,H27E,H27F), C28B(H28D,H28E,H28F), C13B(H13D,
 H13E,H13F), C141(H14D,H14E,H14F), C143(H14G,H14H,H14I), C12B(H12D,H12E,H12F),
 C14B(H14J,H14K,H14L), C142(H14M,H14N,H14O)
;
_olex2_submission_special_instructions 'No special instructions were received'

loop_
_space_group_symop_operation_xyz
'x, y, z'
'-x, -y, -z'

loop_
_atom_site_label
_atom_site_type_symbol
_atom_site_fract_x
_atom_site_fract_y
_atom_site_fract_z
_atom_site_U_iso_or_equiv
_atom_site_adp_type
_atom_site_occupancy
_atom_site_site_symmetry_order
_atom_site_calc_flag
_atom_site_refinement_flags_posn
_atom_site_refinement_flags_adp
_atom_site_refinement_flags_occupancy
_atom_site_disorder_assembly
_atom_site_disorder_group
Yb1A Yb 0.96655(2) 0.86523(2) 0.25396(2) 0.02226(4) Uani 1 1 d . . . . .
H1A H 0.974(3) 0.824(4) 0.380(2) 0.087(19) Uiso 1 1 d D . . . .
H2AA H 1.004(3) 0.698(3) 0.215(2) 0.041(12) Uiso 1 1 d . . . . .
H2AB H 0.902(4) 0.679(3) 0.258(2) 0.039(12) Uiso 1 1 d . . . . .
H8AA H 1.151(4) 0.875(4) 0.2193(19) 0.030(15) Uiso 0.688(4) 1 d D . P . .
H9AB H 1.008(3) 1.032(3) 0.295(2) 0.042(12) Uiso 1 1 d . . . . .
H9AC H 0.926(3) 1.044(3) 0.2440(19) 0.031(11) Uiso 1 1 d . . . . .
Si1A Si 1.13535(7) 0.87780(7) 0.40794(5) 0.0232(2) Uani 1 1 d . . . . .
Si2A Si 1.05142(8) 0.68906(8) 0.33527(5) 0.0273(2) Uani 1 1 d . . . . .
Si4A Si 1.09471(10) 1.03027(8) 0.18585(7) 0.0411(3) Uani 1 1 d . . . . .
O1A O 0.80687(17) 0.87107(17) 0.25064(11) 0.0226(5) Uani 1 1 d . . . . .
C1A C 1.0383(3) 0.8197(3) 0.35437(19) 0.0280(8) Uani 1 1 d D . . . .
C2A C 0.9774(3) 0.6671(3) 0.2559(2) 0.0308(8) Uani 1 1 d . . . . .
H2AC H 0.982(4) 0.600(4) 0.248(2) 0.056(15) Uiso 1 1 d . . . . .
C3A C 1.1885(3) 0.6490(3) 0.3168(2) 0.0397(10) Uani 1 1 d . . . . .
H3AA H 1.187246 0.584396 0.296645 0.060 Uiso 1 1 calc R U . . .
H3AB H 1.228831 0.645575 0.357330 0.060 Uiso 1 1 calc R U . . .
H3AC H 1.221394 0.696117 0.286674 0.060 Uiso 1 1 calc R U . . .
C4A C 0.9881(3) 0.6058(3) 0.3966(2) 0.0354(9) Uani 1 1 d . . . . .
H4AA H 0.916630 0.628959 0.405958 0.053 Uiso 1 1 calc R U . . .
H4AB H 1.029185 0.605330 0.436892 0.053 Uiso 1 1 calc R U . . .
H4AC H 0.985147 0.539438 0.379167 0.053 Uiso 1 1 calc R U . . .
C5A C 1.2704(3) 0.8865(4) 0.3730(2) 0.0470(12) Uani 1 1 d . . . . .
H5AA H 1.299402 0.820575 0.367402 0.071 Uiso 1 1 calc R U . . .
H5AB H 1.315147 0.923350 0.402568 0.071 Uiso 1 1 calc R U . . .
H5AC H 1.267688 0.920037 0.330487 0.071 Uiso 1 1 calc R U . . .
C6A C 1.1466(3) 0.8104(3) 0.48765(19) 0.0368(9) Uani 1 1 d . . . . .
H6AA H 1.077556 0.807633 0.508987 0.055 Uiso 1 1 calc R U . . .
H6AB H 1.196156 0.844458 0.515828 0.055 Uiso 1 1 calc R U . . .
H6AC H 1.172104 0.743781 0.479853 0.055 Uiso 1 1 calc R U . . .
C7A C 1.0934(3) 1.0059(3) 0.4272(2) 0.0391(10) Uani 1 1 d . . . . .
H7AA H 1.107224 1.048499 0.389336 0.059 Uiso 1 1 calc R U . . .
H7AB H 1.132914 1.029222 0.464758 0.059 Uiso 1 1 calc R U . . .
H7AC H 1.018072 1.006801 0.437423 0.059 Uiso 1 1 calc R U . . .
C9A C 0.9970(3) 1.0604(3) 0.2528(2) 0.0294(8) Uani 1 1 d . . . . .
H9AA H 1.005(4) 1.126(3) 0.263(2) 0.047(13) Uiso 1 1 d . . . . .
C10A C 1.0430(3) 1.0982(3) 0.1132(2) 0.0430(11) Uani 1 1 d . . . . .
H10A H 0.975555 1.070153 0.100411 0.064 Uiso 1 1 calc R U . . .
H10B H 1.093234 1.092942 0.076990 0.064 Uiso 1 1 calc R U . . .
H10C H 1.033039 1.167230 0.124194 0.064 Uiso 1 1 calc R U . . .
C11A C 1.2224(3) 1.0832(4) 0.2121(3) 0.0635(16) Uani 1 1 d . . . . .
H11A H 1.242432 1.054668 0.254315 0.095 Uiso 1 1 calc R U . . .
H11B H 1.215088 1.154238 0.216181 0.095 Uiso 1 1 calc R U . . .
H11C H 1.276777 1.068482 0.179518 0.095 Uiso 1 1 calc R U . . .
C15A C 0.7003(3) 0.8748(2) 0.24692(17) 0.0216(7) Uani 1 1 d . . . . .
C16A C 0.6516(3) 0.8606(3) 0.18585(18) 0.0273(8) Uani 1 1 d . . . . .
C17A C 0.5422(3) 0.8627(3) 0.1839(2) 0.0337(9) Uani 1 1 d . . . . .
H17A H 0.507891 0.851900 0.143541 0.040 Uiso 1 1 calc R U . . .
C18A C 0.4824(3) 0.8800(3) 0.2390(2) 0.0387(10) Uani 1 1 d . . . . .
H18A H 0.407855 0.881016 0.236499 0.046 Uiso 1 1 calc R U . . .
C19A C 0.5312(3) 0.8956(3) 0.2976(2) 0.0309(8) Uani 1 1 d . . . . .
H19A H 0.488980 0.908699 0.334927 0.037 Uiso 1 1 calc R U . . .
C20A C 0.6401(3) 0.8932(2) 0.30466(18) 0.0242(7) Uani 1 1 d . . . . .
C21A C 0.6902(3) 0.9077(3) 0.37165(18) 0.0276(8) Uani 1 1 d . . . . .
C22A C 0.7652(3) 0.9955(3) 0.37028(19) 0.0332(9) Uani 1 1 d . . . . .
H22A H 0.821731 0.983753 0.338568 0.050 Uiso 1 1 calc R U . . .
H22B H 0.795482 1.004017 0.413707 0.050 Uiso 1 1 calc R U . . .
H22C H 0.726366 1.054696 0.357696 0.050 Uiso 1 1 calc R U . . .
C23A C 0.7467(3) 0.8133(3) 0.39327(18) 0.0312(8) Uani 1 1 d . . . . .
H23A H 0.694654 0.762171 0.402324 0.047 Uiso 1 1 calc R U . . .
H23B H 0.787160 0.825721 0.432836 0.047 Uiso 1 1 calc R U . . .
H23C H 0.794272 0.791801 0.358437 0.047 Uiso 1 1 calc R U . . .
C24A C 0.6083(3) 0.9300(3) 0.4249(2) 0.0387(10) Uani 1 1 d . . . . .
H24A H 0.569121 0.989303 0.412877 0.058 Uiso 1 1 calc R U . . .
H24B H 0.644009 0.940102 0.466531 0.058 Uiso 1 1 calc R U . . .
H24C H 0.559628 0.874968 0.429301 0.058 Uiso 1 1 calc R U . . .
C25A C 0.7145(3) 0.8452(3) 0.12219(19) 0.0332(9) Uani 1 1 d . . . . .
C26A C 0.7845(3) 0.7535(3) 0.1270(2) 0.0404(10) Uani 1 1 d . . . . .
H26A H 0.842038 0.765343 0.157389 0.061 Uiso 1 1 calc R U . . .
H26B H 0.813496 0.738597 0.083776 0.061 Uiso 1 1 calc R U . . .
H26C H 0.742488 0.698039 0.142792 0.061 Uiso 1 1 calc R U . . .
C27A C 0.6421(4) 0.8302(4) 0.0633(2) 0.0551(14) Uani 1 1 d . . . . .
H27A H 0.596495 0.773739 0.071726 0.083 Uiso 1 1 calc R U . . .
H27B H 0.684817 0.818422 0.024241 0.083 Uiso 1 1 calc R U . . .
H27C H 0.598760 0.888785 0.056572 0.083 Uiso 1 1 calc R U . . .
C28A C 0.7816(4) 0.9354(3) 0.10598(19) 0.0398(10) Uani 1 1 d . . . . .
H28A H 0.735515 0.991287 0.096378 0.060 Uiso 1 1 calc R U . . .
H28B H 0.825987 0.921973 0.067857 0.060 Uiso 1 1 calc R U . . .
H28C H 0.826057 0.950613 0.143371 0.060 Uiso 1 1 calc R U . . .
Si3A Si 1.1636(3) 0.8467(2) 0.10931(16) 0.0291(5) Uani 0.688(4) 1 d . . P A 1
C8AA C 1.1080(4) 0.8985(4) 0.1838(2) 0.0218(9) Uani 0.688(4) 1 d D . P A 1
C12A C 1.2757(5) 0.9198(5) 0.0724(3) 0.0433(16) Uani 0.688(4) 1 d . . P A 1
H12A H 1.249051 0.983069 0.056519 0.065 Uiso 0.688(4) 1 calc R U P A 1
H12B H 1.306557 0.883720 0.035895 0.065 Uiso 0.688(4) 1 calc R U P A 1
H12C H 1.329342 0.930580 0.105588 0.065 Uiso 0.688(4) 1 calc R U P A 1
C13A C 1.0638(5) 0.8369(7) 0.0438(4) 0.064(3) Uani 0.688(4) 1 d . . P A 1
H13A H 1.009334 0.790310 0.057384 0.096 Uiso 0.688(4) 1 calc R U P A 1
H13B H 1.097737 0.813947 0.003654 0.096 Uiso 0.688(4) 1 calc R U P A 1
H13C H 1.031777 0.901132 0.035735 0.096 Uiso 0.688(4) 1 calc R U P A 1
C14A C 1.2224(8) 0.7244(5) 0.1272(4) 0.065(3) Uani 0.688(4) 1 d . . P A 1
H14A H 1.278683 0.731215 0.159293 0.098 Uiso 0.688(4) 1 calc R U P A 1
H14B H 1.251431 0.696910 0.086947 0.098 Uiso 0.688(4) 1 calc R U P A 1
H14C H 1.168148 0.680656 0.144870 0.098 Uiso 0.688(4) 1 calc R U P A 1
Si3C Si 1.1444(7) 0.8241(6) 0.0996(4) 0.0291(5) Uani 0.312(4) 1 d . . P A 2
C1 C 1.0703(12) 0.7254(13) 0.0637(7) 0.049(4) Uani 0.312(4) 1 d . . P A 2
H1B H 1.042943 0.682409 0.098370 0.074 Uiso 0.312(4) 1 calc R U P A 2
H1C H 1.116313 0.687739 0.034717 0.074 Uiso 0.312(4) 1 calc R U P A 2
H1D H 1.011627 0.752692 0.038556 0.074 Uiso 0.312(4) 1 calc R U P A 2
C2 C 1.2586(11) 0.7818(13) 0.1462(7) 0.042(4) Uani 0.312(4) 1 d . . P A 2
H2A H 1.286498 0.835989 0.171617 0.063 Uiso 0.312(4) 1 calc R U P A 2
H2B H 1.312945 0.758213 0.116035 0.063 Uiso 0.312(4) 1 calc R U P A 2
H2C H 1.237530 0.728453 0.175762 0.063 Uiso 0.312(4) 1 calc R U P A 2
C3 C 1.1934(13) 0.9035(11) 0.0304(7) 0.052(4) Uani 0.312(4) 1 d . . P A 2
H3A H 1.134530 0.940511 0.011727 0.078 Uiso 0.312(4) 1 calc R U P A 2
H3B H 1.225152 0.862336 -0.003306 0.078 Uiso 0.312(4) 1 calc R U P A 2
H3C H 1.246155 0.949066 0.046702 0.078 Uiso 0.312(4) 1 calc R U P A 2
C8AB C 1.0515(8) 0.8951(8) 0.1522(5) 0.0218(9) Uani 0.312(4) 1 d . . P A 2
H8AB H 0.991839 0.910546 0.122195 0.026 Uiso 0.312(4) 1 calc R U P A 2
Yb1B Yb 0.45816(2) 0.36800(2) 0.25033(2) 0.01868(4) Uani 1 1 d . . . . .
H1BA H 0.463(2) 0.426(3) 0.3707(18) 0.040(12) Uiso 1 1 d D . . . .
H2BA H 0.491(3) 0.532(2) 0.2066(16) 0.012(8) Uiso 1 1 d . . . . .
H2BB H 0.389(3) 0.553(3) 0.253(2) 0.036(11) Uiso 1 1 d . . . . .
H9BB H 0.521(3) 0.209(3) 0.298(2) 0.038(12) Uiso 1 1 d . . . . .
H9BC H 0.436(4) 0.186(3) 0.252(2) 0.038(12) Uiso 1 1 d . . . . .
Si1B Si 0.62561(7) 0.36503(7) 0.40378(5) 0.02155(19) Uani 1 1 d . . . . .
Si2B Si 0.54844(7) 0.55019(7) 0.32172(5) 0.02101(19) Uani 1 1 d . . . . .
Si3B Si 0.63625(7) 0.38969(8) 0.09512(5) 0.0232(2) Uani 1 1 d . . . . .
Si4B Si 0.58949(8) 0.20243(7) 0.18403(5) 0.0235(2) Uani 1 1 d . . . . .
O1B O 0.29878(16) 0.35965(17) 0.24813(11) 0.0211(5) Uani 1 1 d . . . . .
C1B C 0.5295(3) 0.4221(2) 0.34783(16) 0.0204(7) Uani 1 1 d D . . . .
C2B C 0.4657(3) 0.5697(3) 0.24543(19) 0.0261(8) Uani 1 1 d . . . . .
H2BC H 0.474(3) 0.629(3) 0.2368(18) 0.023(10) Uiso 1 1 d . . . . .
C3B C 0.6860(3) 0.5802(3) 0.29669(18) 0.0280(8) Uani 1 1 d . . . . .
H3BA H 0.731996 0.575773 0.334812 0.042 Uiso 1 1 calc R U . . .
H3BB H 0.688299 0.646777 0.278516 0.042 Uiso 1 1 calc R U . . .
H3BC H 0.710006 0.533833 0.263606 0.042 Uiso 1 1 calc R U . . .
C4B C 0.4978(3) 0.6421(3) 0.38106(18) 0.0291(8) Uani 1 1 d . . . . .
H4BA H 0.500872 0.707557 0.361167 0.044 Uiso 1 1 calc R U . . .
H4BB H 0.541056 0.640325 0.420449 0.044 Uiso 1 1 calc R U . . .
H4BC H 0.424844 0.626639 0.392674 0.044 Uiso 1 1 calc R U . . .
C5B C 0.7477(3) 0.3261(3) 0.35970(19) 0.0343(9) Uani 1 1 d . . . . .
H5BA H 0.729691 0.278252 0.326368 0.051 Uiso 1 1 calc R U . . .
H5BB H 0.796869 0.296444 0.390840 0.051 Uiso 1 1 calc R U . . .
H5BC H 0.780492 0.383240 0.338804 0.051 Uiso 1 1 calc R U . . .
C6B C 0.6678(3) 0.4495(3) 0.47037(18) 0.0332(9) Uani 1 1 d . . . . .
H6BA H 0.705129 0.505476 0.451119 0.050 Uiso 1 1 calc R U . . .
H6BB H 0.714590 0.414315 0.500430 0.050 Uiso 1 1 calc R U . . .
H6BC H 0.605815 0.472705 0.494274 0.050 Uiso 1 1 calc R U . . .
C7B C 0.5650(3) 0.2553(3) 0.44462(18) 0.0309(8) Uani 1 1 d . . . . .
H7BA H 0.498400 0.274204 0.465225 0.046 Uiso 1 1 calc R U . . .
H7BB H 0.612973 0.229537 0.477931 0.046 Uiso 1 1 calc R U . . .
H7BC H 0.552109 0.204913 0.412047 0.046 Uiso 1 1 calc R U . . .
C8B C 0.5883(3) 0.3361(2) 0.17288(17) 0.0235(7) Uani 1 1 d D . . . .
H8B H 0.650726 0.351415 0.200275 0.028 Uiso 1 1 calc DR U . . .
C9B C 0.5024(3) 0.1745(3) 0.2580(2) 0.0276(8) Uani 1 1 d . . . . .
H9BA H 0.510(3) 0.108(3) 0.2639(19) 0.034(11) Uiso 1 1 d . . . . .
C10B C 0.5304(3) 0.1318(3) 0.11605(18) 0.0308(8) Uani 1 1 d . . . . .
H10D H 0.519240 0.063948 0.130328 0.046 Uiso 1 1 calc R U . . .
H10E H 0.578064 0.133001 0.078294 0.046 Uiso 1 1 calc R U . . .
H10F H 0.462951 0.161319 0.103870 0.046 Uiso 1 1 calc R U . . .
C11B C 0.7205(3) 0.1483(3) 0.2037(2) 0.0345(9) Uani 1 1 d . . . . .
H11D H 0.767611 0.155894 0.165999 0.052 Uiso 1 1 calc R U . . .
H11E H 0.712354 0.078584 0.214213 0.052 Uiso 1 1 calc R U . . .
H11F H 0.750333 0.181845 0.241281 0.052 Uiso 1 1 calc R U . . .
C15B C 0.1928(2) 0.3563(2) 0.24398(17) 0.0214(7) Uani 1 1 d . . . . .
C16B C 0.1324(3) 0.3381(2) 0.30170(17) 0.0222(7) Uani 1 1 d . . . . .
C17B C 0.0232(3) 0.3383(3) 0.29514(19) 0.0286(8) Uani 1 1 d . . . . .
H17B H -0.019092 0.326732 0.332795 0.034 Uiso 1 1 calc R U . . .
C18B C -0.0255(3) 0.3548(3) 0.23615(19) 0.0341(9) Uani 1 1 d . . . . .
H18B H -0.100030 0.355442 0.233586 0.041 Uiso 1 1 calc R U . . .
C19B C 0.0348(3) 0.3703(3) 0.18084(19) 0.0306(8) Uani 1 1 d . . . . .
H19B H 0.000659 0.381288 0.140279 0.037 Uiso 1 1 calc R U . . .
C20B C 0.1440(3) 0.3705(3) 0.18270(17) 0.0246(7) Uani 1 1 d . . . . .
C21B C 0.2077(3) 0.3850(3) 0.11885(17) 0.0285(8) Uani 1 1 d . . . . .
C22B C 0.2735(3) 0.2932(3) 0.1049(2) 0.0399(10) Uani 1 1 d . . . . .
H22D H 0.320787 0.280239 0.141630 0.060 Uiso 1 1 calc R U . . .
H22E H 0.315036 0.303579 0.065022 0.060 Uiso 1 1 calc R U . . .
H22F H 0.226766 0.237210 0.099269 0.060 Uiso 1 1 calc R U . . .
C23B C 0.2777(4) 0.4745(3) 0.1223(2) 0.0511(13) Uani 1 1 d . . . . .
H23D H 0.235389 0.531383 0.134910 0.077 Uiso 1 1 calc R U . . .
H23E H 0.310006 0.486839 0.079461 0.077 Uiso 1 1 calc R U . . .
H23F H 0.332777 0.463122 0.154728 0.077 Uiso 1 1 calc R U . . .
C24B C 0.1354(3) 0.4001(4) 0.0595(2) 0.0490(12) Uani 1 1 d . . . . .
H24D H 0.088815 0.343653 0.055508 0.074 Uiso 1 1 calc R U . . .
H24E H 0.178317 0.406819 0.019803 0.074 Uiso 1 1 calc R U . . .
H24F H 0.093218 0.459488 0.065406 0.074 Uiso 1 1 calc R U . . .
C25B C 0.1823(3) 0.3213(3) 0.36903(17) 0.0256(7) Uani 1 1 d . . . . .
C26B C 0.0995(3) 0.2945(3) 0.4213(2) 0.0369(9) Uani 1 1 d . . . . .
H26D H 0.048833 0.348260 0.425524 0.055 Uiso 1 1 calc R U . . .
H26E H 0.134236 0.283110 0.463283 0.055 Uiso 1 1 calc R U . . .
H26F H 0.062595 0.235001 0.408435 0.055 Uiso 1 1 calc R U . . .
C27B C 0.2613(3) 0.2358(3) 0.36851(19) 0.0334(9) Uani 1 1 d . . . . .
H27D H 0.227669 0.177700 0.350547 0.050 Uiso 1 1 calc R U . . .
H27E H 0.284372 0.221615 0.413189 0.050 Uiso 1 1 calc R U . . .
H27F H 0.322273 0.253521 0.341461 0.050 Uiso 1 1 calc R U . . .
C28B C 0.2362(3) 0.4145(3) 0.39185(18) 0.0313(8) Uani 1 1 d . . . . .
H28D H 0.284346 0.438179 0.357684 0.047 Uiso 1 1 calc R U . . .
H28E H 0.275884 0.400371 0.431727 0.047 Uiso 1 1 calc R U . . .
H28F H 0.183064 0.464719 0.400757 0.047 Uiso 1 1 calc R U . . .
C13B C 0.5930(9) 0.5245(8) 0.0859(5) 0.0416(9) Uani 0.428(5) 1 d . . P B 1
H13D H 0.516143 0.528165 0.084588 0.062 Uiso 0.428(5) 1 calc R U P B 1
H13E H 0.622356 0.551974 0.045406 0.062 Uiso 0.428(5) 1 calc R U P B 1
H13F H 0.618606 0.561761 0.123144 0.062 Uiso 0.428(5) 1 calc R U P B 1
C141 C 0.5879(9) 0.3292(9) 0.0221(5) 0.0416(9) Uani 0.428(5) 1 d . . P B 1
H14D H 0.511822 0.319945 0.025949 0.062 Uiso 0.428(5) 1 calc R U P B 1
H14E H 0.622574 0.265492 0.017726 0.062 Uiso 0.428(5) 1 calc R U P B 1
H14F H 0.603541 0.369851 -0.016410 0.062 Uiso 0.428(5) 1 calc R U P B 1
C143 C 0.7833(8) 0.3942(9) 0.0926(5) 0.0416(9) Uani 0.428(5) 1 d . . P B 1
H14G H 0.808790 0.431594 0.129833 0.062 Uiso 0.428(5) 1 calc R U P B 1
H14H H 0.806450 0.425829 0.051890 0.062 Uiso 0.428(5) 1 calc R U P B 1
H14I H 0.811707 0.327525 0.094896 0.062 Uiso 0.428(5) 1 calc R U P B 1
C12B C 0.7674(6) 0.3337(6) 0.0695(4) 0.0416(9) Uani 0.572(5) 1 d . . P B 2
H12D H 0.816274 0.335265 0.106216 0.062 Uiso 0.572(5) 1 calc R U P B 2
H12E H 0.796757 0.371184 0.032666 0.062 Uiso 0.572(5) 1 calc R U P B 2
H12F H 0.756602 0.265763 0.056347 0.062 Uiso 0.572(5) 1 calc R U P B 2
C14B C 0.5442(7) 0.3633(6) 0.0257(4) 0.0416(9) Uani 0.572(5) 1 d . . P B 2
H14J H 0.477921 0.398505 0.032451 0.062 Uiso 0.572(5) 1 calc R U P B 2
H14K H 0.530567 0.292839 0.024293 0.062 Uiso 0.572(5) 1 calc R U P B 2
H14L H 0.576442 0.384705 -0.015537 0.062 Uiso 0.572(5) 1 calc R U P B 2
C142 C 0.6514(7) 0.5212(6) 0.0993(4) 0.0416(9) Uani 0.572(5) 1 d . . P B 2
H14M H 0.581981 0.552110 0.102853 0.062 Uiso 0.572(5) 1 calc R U P B 2
H14N H 0.686915 0.545116 0.059673 0.062 Uiso 0.572(5) 1 calc R U P B 2
H14O H 0.693354 0.537534 0.137544 0.062 Uiso 0.572(5) 1 calc R U P B 2

loop_
_atom_site_aniso_label
_atom_site_aniso_U_11
_atom_site_aniso_U_22
_atom_site_aniso_U_33
_atom_site_aniso_U_23
_atom_site_aniso_U_13
_atom_site_aniso_U_12
Yb1A 0.01782(7) 0.02579(8) 0.02303(8) 0.00316(6) 0.00365(6) 0.00142(6)
Si1A 0.0178(4) 0.0276(5) 0.0240(5) 0.0045(4) 0.0000(4) -0.0022(4)
Si2A 0.0262(5) 0.0237(5) 0.0319(6) 0.0041(4) -0.0013(4) 0.0025(4)
Si4A 0.0420(7) 0.0262(6) 0.0546(8) 0.0107(5) 0.0274(6) 0.0045(5)
O1A 0.0156(11) 0.0280(13) 0.0244(13) -0.0068(10) 0.0009(9) -0.0002(10)
C1A 0.0227(18) 0.029(2) 0.032(2) 0.0038(16) 0.0005(15) 0.0005(15)
C2A 0.035(2) 0.026(2) 0.031(2) -0.0005(17) 0.0004(17) -0.0012(17)
C3A 0.031(2) 0.041(2) 0.047(3) 0.011(2) 0.0083(18) 0.0079(18)
C4A 0.035(2) 0.035(2) 0.037(2) 0.0003(17) 0.0038(17) 0.0028(17)
C5A 0.025(2) 0.064(3) 0.052(3) 0.011(2) 0.0071(19) -0.010(2)
C6A 0.043(2) 0.039(2) 0.028(2) 0.0088(17) -0.0003(17) -0.0036(19)
C7A 0.043(2) 0.032(2) 0.042(2) -0.0002(18) -0.0065(19) -0.0043(18)
C9A 0.029(2) 0.026(2) 0.033(2) 0.0031(17) 0.0012(16) 0.0010(16)
C10A 0.041(2) 0.050(3) 0.038(2) -0.004(2) 0.0059(19) -0.019(2)
C11A 0.031(2) 0.086(4) 0.072(4) 0.045(3) 0.012(2) 0.009(2)
C15A 0.0185(15) 0.0177(16) 0.0287(18) -0.0035(14) 0.0005(13) -0.0024(12)
C16A 0.0271(18) 0.0231(18) 0.032(2) -0.0038(15) -0.0044(15) -0.0026(14)
C17A 0.0272(19) 0.033(2) 0.041(2) 0.0005(18) -0.0100(17) -0.0010(16)
C18A 0.0170(17) 0.040(2) 0.059(3) 0.006(2) -0.0027(18) -0.0016(16)
C19A 0.0206(17) 0.0261(19) 0.046(2) 0.0062(17) 0.0111(16) 0.0017(14)
C20A 0.0213(16) 0.0188(17) 0.0322(19) 0.0021(14) 0.0059(14) -0.0005(13)
C21A 0.0302(19) 0.0267(19) 0.0257(19) -0.0018(15) 0.0099(15) -0.0033(15)
C22A 0.038(2) 0.033(2) 0.029(2) -0.0097(16) 0.0076(16) -0.0069(17)
C23A 0.032(2) 0.036(2) 0.0262(19) 0.0044(16) 0.0005(15) -0.0008(16)
C24A 0.038(2) 0.043(2) 0.035(2) -0.0033(19) 0.0161(18) -0.0025(19)
C25A 0.036(2) 0.031(2) 0.032(2) -0.0138(17) -0.0049(17) 0.0032(17)
C26A 0.045(2) 0.036(2) 0.041(2) -0.0159(19) 0.0010(19) 0.0044(19)
C27A 0.055(3) 0.076(4) 0.036(3) -0.023(2) -0.014(2) 0.011(3)
C28A 0.050(3) 0.045(3) 0.024(2) -0.0052(18) 0.0062(18) 0.002(2)
Si3A 0.0319(14) 0.0337(17) 0.0216(12) -0.0061(9) 0.0069(9) 0.0047(10)
C8AA 0.021(2) 0.026(2) 0.018(2) 0.0024(18) 0.0002(16) -0.0015(18)
C12A 0.035(3) 0.060(4) 0.034(3) 0.007(3) 0.013(3) 0.006(3)
C13A 0.038(4) 0.105(7) 0.049(4) -0.041(5) 0.000(3) 0.006(4)
C14A 0.095(7) 0.040(4) 0.061(5) 0.007(4) 0.042(5) 0.025(4)
Si3C 0.0319(14) 0.0337(17) 0.0216(12) -0.0061(9) 0.0069(9) 0.0047(10)
C1 0.043(8) 0.074(12) 0.032(8) -0.014(7) 0.000(6) -0.012(8)
C2 0.031(7) 0.056(10) 0.040(8) -0.010(7) -0.002(6) 0.012(7)
C3 0.063(11) 0.049(9) 0.043(9) 0.011(7) 0.024(8) -0.009(8)
C8AB 0.021(2) 0.026(2) 0.018(2) 0.0024(18) 0.0002(16) -0.0015(18)
Yb1B 0.01446(7) 0.02296(8) 0.01858(7) -0.00090(6) 0.00385(5) -0.00045(5)
Si1B 0.0200(4) 0.0273(5) 0.0173(5) 0.0007(4) 0.0021(4) 0.0001(4)
Si2B 0.0201(4) 0.0213(5) 0.0216(5) -0.0004(4) 0.0044(4) -0.0027(4)
Si3B 0.0178(4) 0.0311(5) 0.0207(5) 0.0019(4) 0.0047(4) -0.0026(4)
Si4B 0.0244(5) 0.0204(5) 0.0255(5) -0.0012(4) 0.0062(4) 0.0019(4)
O1B 0.0126(11) 0.0265(13) 0.0241(12) 0.0038(10) 0.0051(9) -0.0021(9)
C1B 0.0185(15) 0.0213(17) 0.0212(16) 0.0009(13) 0.0049(13) -0.0015(13)
C2B 0.0287(19) 0.0202(19) 0.029(2) 0.0010(15) 0.0037(15) 0.0003(15)
C3B 0.0228(17) 0.032(2) 0.0294(19) 0.0001(16) 0.0084(14) -0.0065(15)
C4B 0.0306(19) 0.0256(19) 0.031(2) -0.0020(15) 0.0044(15) 0.0004(15)
C5B 0.0250(18) 0.052(3) 0.026(2) 0.0030(18) 0.0036(15) 0.0102(17)
C6B 0.033(2) 0.042(2) 0.0245(19) 0.0012(17) -0.0027(16) -0.0046(17)
C7B 0.035(2) 0.032(2) 0.0257(19) 0.0017(16) -0.0001(16) -0.0001(16)
C8B 0.0233(17) 0.0241(18) 0.0229(17) 0.0004(14) 0.0052(13) 0.0004(13)
C9B 0.032(2) 0.0205(19) 0.030(2) -0.0006(16) 0.0070(16) -0.0011(15)
C10B 0.034(2) 0.029(2) 0.030(2) -0.0044(16) 0.0023(16) 0.0022(16)
C11B 0.033(2) 0.032(2) 0.039(2) -0.0079(17) -0.0015(17) 0.0085(17)
C15B 0.0153(15) 0.0217(17) 0.0271(18) 0.0002(14) 0.0069(13) -0.0012(12)
C16B 0.0196(16) 0.0201(17) 0.0268(18) 0.0001(14) 0.0074(13) -0.0019(13)
C17B 0.0185(16) 0.034(2) 0.034(2) -0.0042(16) 0.0117(14) -0.0039(14)
C18B 0.0172(17) 0.051(3) 0.034(2) -0.0077(19) 0.0050(15) -0.0040(16)
C19B 0.0196(17) 0.044(2) 0.028(2) -0.0033(17) -0.0003(14) 0.0008(16)
C20B 0.0215(16) 0.0275(19) 0.0248(18) 0.0035(14) 0.0041(14) -0.0033(14)
C21B 0.0249(18) 0.039(2) 0.0214(18) 0.0029(16) 0.0038(14) -0.0071(16)
C22B 0.038(2) 0.055(3) 0.026(2) -0.0042(19) 0.0130(17) 0.004(2)
C23B 0.069(3) 0.050(3) 0.034(2) 0.005(2) 0.013(2) -0.026(2)
C24B 0.039(2) 0.081(4) 0.027(2) 0.011(2) 0.0005(18) 0.001(2)
C25B 0.0253(17) 0.0262(18) 0.0253(18) 0.0039(14) 0.0083(14) 0.0020(14)
C26B 0.037(2) 0.043(2) 0.031(2) 0.0064(18) 0.0150(17) 0.0075(18)
C27B 0.033(2) 0.034(2) 0.032(2) 0.0089(17) 0.0128(16) 0.0068(17)
C28B 0.032(2) 0.038(2) 0.0248(19) -0.0008(16) 0.0017(15) -0.0003(17)
C13B 0.040(2) 0.050(2) 0.0347(19) 0.0072(16) 0.0093(17) -0.0050(19)
C141 0.040(2) 0.050(2) 0.0347(19) 0.0072(16) 0.0093(17) -0.0050(19)
C143 0.040(2) 0.050(2) 0.0347(19) 0.0072(16) 0.0093(17) -0.0050(19)
C12B 0.040(2) 0.050(2) 0.0347(19) 0.0072(16) 0.0093(17) -0.0050(19)
C14B 0.040(2) 0.050(2) 0.0347(19) 0.0072(16) 0.0093(17) -0.0050(19)
C142 0.040(2) 0.050(2) 0.0347(19) 0.0072(16) 0.0093(17) -0.0050(19)

loop_
_atom_type_symbol
_atom_type_description
_atom_type_scat_dispersion_real
_atom_type_scat_dispersion_imag
_atom_type_scat_source
C C 0.0033 0.0016 'International Tables Vol C Tables 4.2.6.8 and 6.1.1.4'
H H 0.0000 0.0000 'International Tables Vol C Tables 4.2.6.8 and 6.1.1.4'
O O 0.0106 0.0060 'International Tables Vol C Tables 4.2.6.8 and 6.1.1.4'
Si Si 0.0817 0.0704 'International Tables Vol C Tables 4.2.6.8 and 6.1.1.4'
Yb Yb -0.3850 5.5486 'International Tables Vol C Tables 4.2.6.8 and 6.1.1.4'

loop_
_geom_angle_atom_site_label_1
_geom_angle_atom_site_label_2
_geom_angle_atom_site_label_3
_geom_angle
_geom_angle_site_symmetry_1
_geom_angle_site_symmetry_3
_geom_angle_publ_flag
H1A Yb1A H2AA 96.7(15) . . ?
H1A Yb1A H2AB 78.0(15) . . ?
H1A Yb1A H8AA 104.6(9) . . ?
H1A Yb1A H9AB 81.1(16) . . ?
H1A Yb1A H9AC 106.7(15) . . ?
H2AA Yb1A H2AB 35.4(13) . . ?
H2AA Yb1A H8AA 77.0(16) . . ?
H2AA Yb1A H9AB 156.6(14) . . ?
H2AA Yb1A H9AC 156.6(14) . . ?
H2AB Yb1A H8AA 110.6(16) . . ?
H2AB Yb1A H9AB 158.1(14) . . ?
H2AB Yb1A H9AC 150.0(14) . . ?
H8AA Yb1A H9AB 81.1(16) . . ?
H8AA Yb1A H9AC 97.1(15) . . ?
H9AB Yb1A H9AC 34.8(13) . . ?
Si2A Yb1A H1A 45.9(11) . . ?
Si2A Yb1A H2AA 52.6(10) . . ?
Si2A Yb1A H2AB 50.3(9) . . ?
Si2A Yb1A H8AA 82.1(8) . . ?
Si2A Yb1A H9AB 116.6(10) . . ?
Si2A Yb1A H9AC 149.9(9) . . ?
Si4A Yb1A H1A 124.3(11) . . ?
Si4A Yb1A H2AA 115.2(11) . . ?
Si4A Yb1A H2AB 149.5(9) . . ?
Si4A Yb1A H8AA 48.0(10) . . ?
Si4A Yb1A H9AB 51.5(10) . . ?
Si4A Yb1A H9AC 50.7(10) . . ?
Si4A Yb1A Si2A 127.86(3) . . ?
O1A Yb1A H1A 94.8(7) . . ?
O1A Yb1A H2AA 102.3(10) . . ?
O1A Yb1A H2AB 74.3(10) . . ?
O1A Yb1A H8AA 160.6(6) . . ?
O1A Yb1A H9AB 101.0(10) . . ?
O1A Yb1A H9AC 75.8(10) . . ?
O1A Yb1A Si2A 113.29(7) . . ?
O1A Yb1A Si4A 118.80(7) . . ?
O1A Yb1A C1A 115.78(11) . . ?
O1A Yb1A C2A 94.95(11) . . ?
O1A Yb1A C9A 96.21(11) . . ?
O1A Yb1A C8AA 137.52(14) . . ?
O1A Yb1A C8AB 114.5(3) . . ?
C1A Yb1A H1A 21.3(7) . . ?
C1A Yb1A H2AA 88.3(10) . . ?
C1A Yb1A H2AB 81.6(9) . . ?
C1A Yb1A H8AA 83.7(6) . . ?
C1A Yb1A H9AB 81.4(10) . . ?
C1A Yb1A H9AC 113.8(9) . . ?
C1A Yb1A Si2A 36.12(10) . . ?
C1A Yb1A Si4A 111.94(10) . . ?
C1A Yb1A C2A 73.28(13) . . ?
C1A Yb1A C9A 101.74(13) . . ?
C1A Yb1A C8AA 106.64(15) . . ?
C1A Yb1A C8AB 129.6(3) . . ?
C2A Yb1A H1A 77.3(12) . . ?
C2A Yb1A H2AA 21.4(10) . . ?
C2A Yb1A H2AB 20.7(10) . . ?
C2A Yb1A H8AA 90.6(12) . . ?
C2A Yb1A H9AB 154.1(10) . . ?
C2A Yb1A H9AC 170.0(10) . . ?
C2A Yb1A Si2A 37.59(9) . . ?
C2A Yb1A Si4A 134.68(10) . . ?
C9A Yb1A H1A 101.8(12) . . ?
C9A Yb1A H2AA 152.5(11) . . ?
C9A Yb1A H2AB 170.4(10) . . ?
C9A Yb1A H8AA 78.8(12) . . ?
C9A Yb1A H9AB 20.9(10) . . ?
C9A Yb1A H9AC 20.8(10) . . ?
C9A Yb1A Si2A 135.59(9) . . ?
C9A Yb1A Si4A 37.27(9) . . ?
C9A Yb1A C2A 168.83(13) . . ?
C8AA Yb1A H1A 127.3(7) . . ?
C8AA Yb1A H2AA 80.3(11) . . ?
C8AA Yb1A H2AB 115.6(10) . . ?
C8AA Yb1A H8AA 23.1(6) . . ?
C8AA Yb1A H9AB 82.6(10) . . ?
C8AA Yb1A H9AC 85.7(10) . . ?
C8AA Yb1A Si2A 101.94(12) . . ?
C8AA Yb1A Si4A 35.47(13) . . ?
C8AA Yb1A C2A 99.21(16) . . ?
C8AA Yb1A C9A 72.31(15) . . ?
C8AB Yb1A H1A 150.7(8) . . ?
C8AB Yb1A H2AA 77.5(11) . . ?
C8AB Yb1A H2AB 108.5(10) . . ?
C8AB Yb1A H8AA 46.2(7) . . ?
C8AB Yb1A H9AB 93.0(11) . . ?
C8AB Yb1A H9AC 82.1(10) . . ?
C8AB Yb1A Si2A 116.0(3) . . ?
C8AB Yb1A Si4A 41.5(3) . . ?
C8AB Yb1A C2A 98.8(3) . . ?
C8AB Yb1A C9A 76.4(3) . . ?
C1A Si1A C5A 114.7(2) . . ?
C1A Si1A C6A 111.24(18) . . ?
C1A Si1A C7A 110.20(18) . . ?
C5A Si1A C6A 106.9(2) . . ?
C5A Si1A C7A 106.5(2) . . ?
C6A Si1A C7A 106.9(2) . . ?
C1A Si2A Yb1A 48.37(12) . . ?
C1A Si2A C2A 107.48(18) . . ?
C1A Si2A C3A 114.26(19) . . ?
C1A Si2A C4A 113.96(18) . . ?
C2A Si2A Yb1A 59.90(13) . . ?
C3A Si2A Yb1A 116.32(13) . . ?
C3A Si2A C2A 104.1(2) . . ?
C3A Si2A C4A 111.08(18) . . ?
C4A Si2A Yb1A 132.40(13) . . ?
C4A Si2A C2A 104.95(19) . . ?
C9A Si4A Yb1A 59.66(13) . . ?
C9A Si4A C8AB 105.6(3) . . ?
C10A Si4A Yb1A 121.62(14) . . ?
C10A Si4A C9A 103.6(2) . . ?
C10A Si4A C8AB 94.4(3) . . ?
C11A Si4A Yb1A 127.76(15) . . ?
C11A Si4A C9A 105.8(2) . . ?
C11A Si4A C10A 110.4(2) . . ?
C11A Si4A C8AB 133.5(4) . . ?
C8AA Si4A Yb1A 48.59(16) . . ?
C8AA Si4A C9A 107.5(2) . . ?
C8AA Si4A C10A 120.0(2) . . ?
C8AA Si4A C11A 108.5(2) . . ?
C8AB Si4A Yb1A 49.9(3) . . ?
C15A O1A Yb1A 178.7(2) . . ?
Yb1A C1A H1A 97(3) . . ?
Si1A C1A Yb1A 132.81(19) . . ?
Si1A C1A H1A 103(3) . . ?
Si2A C1A Yb1A 95.51(17) . . ?
Si2A C1A H1A 104(3) . . ?
Si2A C1A Si1A 119.6(2) . . ?
Yb1A C2A H2AA 66(2) . . ?
Yb1A C2A H2AB 78(2) . . ?
Yb1A C2A H2AC 169(3) . . ?
H2AA C2A H2AB 107(3) . . ?
H2AA C2A H2AC 103(4) . . ?
H2AB C2A H2AC 103(4) . . ?
Si2A C2A Yb1A 82.51(15) . . ?
Si2A C2A H2AA 119(2) . . ?
Si2A C2A H2AB 116(3) . . ?
Si2A C2A H2AC 107(3) . . ?
Si2A C3A H3AA 109.5 . . ?
Si2A C3A H3AB 109.5 . . ?
Si2A C3A H3AC 109.5 . . ?
H3AA C3A H3AB 109.5 . . ?
H3AA C3A H3AC 109.5 . . ?
H3AB C3A H3AC 109.5 . . ?
Si2A C4A H4AA 109.5 . . ?
Si2A C4A H4AB 109.5 . . ?
Si2A C4A H4AC 109.5 . . ?
H4AA C4A H4AB 109.5 . . ?
H4AA C4A H4AC 109.5 . . ?
H4AB C4A H4AC 109.5 . . ?
Si1A C5A H5AA 109.5 . . ?
Si1A C5A H5AB 109.5 . . ?
Si1A C5A H5AC 109.5 . . ?
H5AA C5A H5AB 109.5 . . ?
H5AA C5A H5AC 109.5 . . ?
H5AB C5A H5AC 109.5 . . ?
Si1A C6A H6AA 109.5 . . ?
Si1A C6A H6AB 109.5 . . ?
Si1A C6A H6AC 109.5 . . ?
H6AA C6A H6AB 109.5 . . ?
H6AA C6A H6AC 109.5 . . ?
H6AB C6A H6AC 109.5 . . ?
Si1A C7A H7AA 109.5 . . ?
Si1A C7A H7AB 109.5 . . ?
Si1A C7A H7AC 109.5 . . ?
H7AA C7A H7AB 109.5 . . ?
H7AA C7A H7AC 109.5 . . ?
H7AB C7A H7AC 109.5 . . ?
Yb1A C9A H9AB 68(3) . . ?
Yb1A C9A H9AC 68(2) . . ?
Yb1A C9A H9AA 166(3) . . ?
H9AB C9A H9AC 102(3) . . ?
H9AB C9A H9AA 99(4) . . ?
H9AC C9A H9AA 113(4) . . ?
Si4A C9A Yb1A 83.07(15) . . ?
Si4A C9A H9AB 118(3) . . ?
Si4A C9A H9AC 115(2) . . ?
Si4A C9A H9AA 108(3) . . ?
Si4A C10A H10A 109.5 . . ?
Si4A C10A H10B 109.5 . . ?
Si4A C10A H10C 109.5 . . ?
H10A C10A H10B 109.5 . . ?
H10A C10A H10C 109.5 . . ?
H10B C10A H10C 109.5 . . ?
Si4A C11A H11A 109.5 . . ?
Si4A C11A H11B 109.5 . . ?
Si4A C11A H11C 109.5 . . ?
H11A C11A H11B 109.5 . . ?
H11A C11A H11C 109.5 . . ?
H11B C11A H11C 109.5 . . ?
O1A C15A C16A 119.2(3) . . ?
O1A C15A C20A 119.3(3) . . ?
C16A C15A C20A 121.6(3) . . ?
C15A C16A C25A 122.8(3) . . ?
C17A C16A C15A 117.8(4) . . ?
C17A C16A C25A 119.4(3) . . ?
C16A C17A H17A 119.2 . . ?
C18A C17A C16A 121.7(4) . . ?
C18A C17A H17A 119.2 . . ?
C17A C18A H18A 120.2 . . ?
C19A C18A C17A 119.6(4) . . ?
C19A C18A H18A 120.2 . . ?
C18A C19A H19A 118.6 . . ?
C18A C19A C20A 122.8(4) . . ?
C20A C19A H19A 118.6 . . ?
C15A C20A C21A 122.9(3) . . ?
C19A C20A C15A 116.5(3) . . ?
C19A C20A C21A 120.6(3) . . ?
C20A C21A C22A 110.8(3) . . ?
C20A C21A C23A 109.8(3) . . ?
C20A C21A C24A 112.4(3) . . ?
C22A C21A C23A 111.5(3) . . ?
C24A C21A C22A 105.7(3) . . ?
C24A C21A C23A 106.4(3) . . ?
C21A C22A H22A 109.5 . . ?
C21A C22A H22B 109.5 . . ?
C21A C22A H22C 109.5 . . ?
H22A C22A H22B 109.5 . . ?
H22A C22A H22C 109.5 . . ?
H22B C22A H22C 109.5 . . ?
C21A C23A H23A 109.5 . . ?
C21A C23A H23B 109.5 . . ?
C21A C23A H23C 109.5 . . ?
H23A C23A H23B 109.5 . . ?
H23A C23A H23C 109.5 . . ?
H23B C23A H23C 109.5 . . ?
C21A C24A H24A 109.5 . . ?
C21A C24A H24B 109.5 . . ?
C21A C24A H24C 109.5 . . ?
H24A C24A H24B 109.5 . . ?
H24A C24A H24C 109.5 . . ?
H24B C24A H24C 109.5 . . ?
C26A C25A C16A 111.2(3) . . ?
C27A C25A C16A 112.0(3) . . ?
C27A C25A C26A 106.4(3) . . ?
C28A C25A C16A 110.6(3) . . ?
C28A C25A C26A 110.2(3) . . ?
C28A C25A C27A 106.4(4) . . ?
C25A C26A H26A 109.5 . . ?
C25A C26A H26B 109.5 . . ?
C25A C26A H26C 109.5 . . ?
H26A C26A H26B 109.5 . . ?
H26A C26A H26C 109.5 . . ?
H26B C26A H26C 109.5 . . ?
C25A C27A H27A 109.5 . . ?
C25A C27A H27B 109.5 . . ?
C25A C27A H27C 109.5 . . ?
H27A C27A H27B 109.5 . . ?
H27A C27A H27C 109.5 . . ?
H27B C27A H27C 109.5 . . ?
C25A C28A H28A 109.5 . . ?
C25A C28A H28B 109.5 . . ?
C25A C28A H28C 109.5 . . ?
H28A C28A H28B 109.5 . . ?
H28A C28A H28C 109.5 . . ?
H28B C28A H28C 109.5 . . ?
C8AA Si3A C12A 114.4(3) . . ?
C8AA Si3A C13A 111.9(3) . . ?
C8AA Si3A C14A 110.1(3) . . ?
C13A Si3A C12A 105.7(4) . . ?
C13A Si3A C14A 110.2(5) . . ?
C14A Si3A C12A 104.3(4) . . ?
Yb1A C8AA H8AA 85(3) . . ?
Si4A C8AA Yb1A 95.9(2) . . ?
Si4A C8AA H8AA 111(3) . . ?
Si4A C8AA Si3A 116.7(3) . . ?
Si3A C8AA Yb1A 136.9(3) . . ?
Si3A C8AA H8AA 106(3) . . ?
Si3A C12A H12A 109.5 . . ?
Si3A C12A H12B 109.5 . . ?
Si3A C12A H12C 109.5 . . ?
H12A C12A H12B 109.5 . . ?
H12A C12A H12C 109.5 . . ?
H12B C12A H12C 109.5 . . ?
Si3A C13A H13A 109.5 . . ?
Si3A C13A H13B 109.5 . . ?
Si3A C13A H13C 109.5 . . ?
H13A C13A H13B 109.5 . . ?
H13A C13A H13C 109.5 . . ?
H13B C13A H13C 109.5 . . ?
Si3A C14A H14A 109.5 . . ?
Si3A C14A H14B 109.5 . . ?
Si3A C14A H14C 109.5 . . ?
H14A C14A H14B 109.5 . . ?
H14A C14A H14C 109.5 . . ?
H14B C14A H14C 109.5 . . ?
C1 Si3C C2 113.4(9) . . ?
C1 Si3C C3 107.0(8) . . ?
C1 Si3C C8AB 107.3(7) . . ?
C2 Si3C C3 107.9(9) . . ?
C2 Si3C C8AB 111.2(7) . . ?
C8AB Si3C C3 110.0(8) . . ?
Si3C C1 H1B 109.5 . . ?
Si3C C1 H1C 109.5 . . ?
Si3C C1 H1D 109.5 . . ?
H1B C1 H1C 109.5 . . ?
H1B C1 H1D 109.5 . . ?
H1C C1 H1D 109.5 . . ?
Si3C C2 H2A 109.5 . . ?
Si3C C2 H2B 109.5 . . ?
Si3C C2 H2C 109.5 . . ?
H2A C2 H2B 109.5 . . ?
H2A C2 H2C 109.5 . . ?
H2B C2 H2C 109.5 . . ?
Si3C C3 H3A 109.5 . . ?
Si3C C3 H3B 109.5 . . ?
Si3C C3 H3C 109.5 . . ?
H3A C3 H3B 109.5 . . ?
H3A C3 H3C 109.5 . . ?
H3B C3 H3C 109.5 . . ?
Yb1A C8AB H8AB 103.3 . . ?
Si4A C8AB Yb1A 88.6(4) . . ?
Si4A C8AB H8AB 103.3 . . ?
Si3C C8AB Yb1A 134.6(6) . . ?
Si3C C8AB Si4A 119.7(6) . . ?
Si3C C8AB H8AB 103.3 . . ?
H1BA Yb1B H2BA 93.2(12) . . ?
H1BA Yb1B H2BB 72.1(12) . . ?
H1BA Yb1B H9BB 83.7(13) . . ?
H1BA Yb1B H9BC 107.4(13) . . ?
H2BA Yb1B H2BB 36.9(12) . . ?
H2BA Yb1B H9BB 151.5(12) . . ?
H2BA Yb1B H9BC 159.1(13) . . ?
H2BB Yb1B H9BB 155.7(14) . . ?
H2BB Yb1B H9BC 154.1(14) . . ?
H9BB Yb1B H9BC 34.1(13) . . ?
Si2B Yb1B H1BA 45.0(8) . . ?
Si2B Yb1B H2BA 51.3(8) . . ?
Si2B Yb1B H2BB 49.8(9) . . ?
Si2B Yb1B H9BB 113.0(10) . . ?
Si2B Yb1B H9BC 146.2(10) . . ?
Si4B Yb1B H1BA 128.6(8) . . ?
Si4B Yb1B H2BA 114.6(8) . . ?
Si4B Yb1B H2BB 150.6(9) . . ?
Si4B Yb1B H9BB 51.1(10) . . ?
Si4B Yb1B H9BC 49.1(10) . . ?
Si4B Yb1B Si2B 126.15(3) . . ?
O1B Yb1B H1BA 94.1(5) . . ?
O1B Yb1B H2BA 102.4(8) . . ?
O1B Yb1B H2BB 74.2(9) . . ?
O1B Yb1B H9BB 106.1(10) . . ?
O1B Yb1B H9BC 80.1(11) . . ?
O1B Yb1B Si2B 115.34(7) . . ?
O1B Yb1B Si4B 118.51(7) . . ?
O1B Yb1B C1B 115.66(10) . . ?
O1B Yb1B C2B 95.37(10) . . ?
O1B Yb1B C8B 132.72(11) . . ?
O1B Yb1B C9B 98.65(11) . . ?
C1B Yb1B H1BA 21.6(5) . . ?
C1B Yb1B H2BA 87.0(8) . . ?
C1B Yb1B H2BB 78.5(9) . . ?
C1B Yb1B H9BB 79.7(10) . . ?
C1B Yb1B H9BC 110.8(10) . . ?
C1B Yb1B Si2B 35.79(8) . . ?
C1B Yb1B Si4B 113.68(8) . . ?
C1B Yb1B C2B 71.89(12) . . ?
C1B Yb1B C8B 111.62(12) . . ?
C1B Yb1B C9B 100.87(12) . . ?
C2B Yb1B H1BA 73.7(9) . . ?
C2B Yb1B H2BA 21.1(8) . . ?
C2B Yb1B H2BB 21.5(9) . . ?
C2B Yb1B H9BB 149.9(10) . . ?
C2B Yb1B H9BC 175.4(11) . . ?
C2B Yb1B Si2B 37.10(8) . . ?
C2B Yb1B Si4B 133.79(8) . . ?
C8B Yb1B H1BA 133.2(6) . . ?
C8B Yb1B H2BA 78.9(8) . . ?
C8B Yb1B H2BB 115.5(9) . . ?
C8B Yb1B H9BB 82.7(10) . . ?
C8B Yb1B H9BC 84.3(10) . . ?
C8B Yb1B Si2B 102.19(9) . . ?
C8B Yb1B Si4B 35.78(9) . . ?
C8B Yb1B C2B 98.21(12) . . ?
C8B Yb1B C9B 72.85(12) . . ?
C9B Yb1B H1BA 104.2(9) . . ?
C9B Yb1B H2BA 151.6(8) . . ?
C9B Yb1B H2BB 171.4(9) . . ?
C9B Yb1B H9BB 21.3(10) . . ?
C9B Yb1B H9BC 18.6(10) . . ?
C9B Yb1B Si2B 132.80(10) . . ?
C9B Yb1B Si4B 37.33(8) . . ?
C9B Yb1B C2B 165.95(12) . . ?
C1B Si1B C5B 111.73(16) . . ?
C1B Si1B C6B 112.73(17) . . ?
C1B Si1B C7B 109.50(16) . . ?
C5B Si1B C6B 106.79(19) . . ?
C5B Si1B C7B 108.95(19) . . ?
C7B Si1B C6B 106.94(17) . . ?
C1B Si2B Yb1B 47.68(11) . . ?
C1B Si2B C2B 106.74(17) . . ?
C1B Si2B C3B 114.18(16) . . ?
C1B Si2B C4B 114.23(16) . . ?
C2B Si2B Yb1B 60.90(12) . . ?
C3B Si2B Yb1B 113.25(12) . . ?
C3B Si2B C2B 105.57(17) . . ?
C3B Si2B C4B 110.38(17) . . ?
C4B Si2B Yb1B 136.28(12) . . ?
C4B Si2B C2B 104.83(17) . . ?
C8B Si3B C13B 111.2(3) . . ?
C8B Si3B C143 111.2(3) . . ?
C8B Si3B C12B 111.5(3) . . ?
C8B Si3B C14B 111.6(3) . . ?
C141 Si3B C8B 114.5(4) . . ?
C141 Si3B C13B 105.3(5) . . ?
C141 Si3B C143 109.6(5) . . ?
C143 Si3B C13B 104.4(5) . . ?
C14B Si3B C12B 104.9(4) . . ?
C142 Si3B C8B 112.3(3) . . ?
C142 Si3B C12B 108.6(4) . . ?
C142 Si3B C14B 107.6(4) . . ?
C8B Si4B Yb1B 47.76(11) . . ?
C8B Si4B C9B 106.55(17) . . ?
C8B Si4B C10B 115.26(17) . . ?
C8B Si4B C11B 115.03(18) . . ?
C9B Si4B Yb1B 59.27(12) . . ?
C10B Si4B Yb1B 119.39(12) . . ?
C10B Si4B C9B 104.84(18) . . ?
C11B Si4B Yb1B 131.77(13) . . ?
C11B Si4B C9B 105.55(19) . . ?
C11B Si4B C10B 108.62(17) . . ?
C15B O1B Yb1B 177.3(2) . . ?
Yb1B C1B H1BA 95(2) . . ?
Si1B C1B Yb1B 131.29(17) . . ?
Si1B C1B H1BA 107(2) . . ?
Si2B C1B Yb1B 96.53(14) . . ?
Si2B C1B H1BA 102(2) . . ?
Si2B C1B Si1B 119.06(18) . . ?
Yb1B C2B H2BA 61.3(18) . . ?
Yb1B C2B H2BB 74(2) . . ?
Yb1B C2B H2BC 169(3) . . ?
H2BA C2B H2BB 108(3) . . ?
H2BA C2B H2BC 107(3) . . ?
H2BB C2B H2BC 112(3) . . ?
Si2B C2B Yb1B 82.00(13) . . ?
Si2B C2B H2BA 114.1(18) . . ?
Si2B C2B H2BB 112(2) . . ?
Si2B C2B H2BC 103(3) . . ?
Si2B C3B H3BA 109.5 . . ?
Si2B C3B H3BB 109.5 . . ?
Si2B C3B H3BC 109.5 . . ?
H3BA C3B H3BB 109.5 . . ?
H3BA C3B H3BC 109.5 . . ?
H3BB C3B H3BC 109.5 . . ?
Si2B C4B H4BA 109.5 . . ?
Si2B C4B H4BB 109.5 . . ?
Si2B C4B H4BC 109.5 . . ?
H4BA C4B H4BB 109.5 . . ?
H4BA C4B H4BC 109.5 . . ?
H4BB C4B H4BC 109.5 . . ?
Si1B C5B H5BA 109.5 . . ?
Si1B C5B H5BB 109.5 . . ?
Si1B C5B H5BC 109.5 . . ?
H5BA C5B H5BB 109.5 . . ?
H5BA C5B H5BC 109.5 . . ?
H5BB C5B H5BC 109.5 . . ?
Si1B C6B H6BA 109.5 . . ?
Si1B C6B H6BB 109.5 . . ?
Si1B C6B H6BC 109.5 . . ?
H6BA C6B H6BB 109.5 . . ?
H6BA C6B H6BC 109.5 . . ?
H6BB C6B H6BC 109.5 . . ?
Si1B C7B H7BA 109.5 . . ?
Si1B C7B H7BB 109.5 . . ?
Si1B C7B H7BC 109.5 . . ?
H7BA C7B H7BB 109.5 . . ?
H7BA C7B H7BC 109.5 . . ?
H7BB C7B H7BC 109.5 . . ?
Yb1B C8B H8B 98.0 . . ?
Si3B C8B Yb1B 137.95(18) . . ?
Si3B C8B H8B 98.0 . . ?
Si4B C8B Yb1B 96.46(14) . . ?
Si4B C8B Si3B 119.28(19) . . ?
Si4B C8B H8B 98.0 . . ?
Yb1B C9B H9BB 68(2) . . ?
Yb1B C9B H9BC 68(3) . . ?
Yb1B C9B H9BA 173(3) . . ?
H9BB C9B H9BC 105(4) . . ?
H9BB C9B H9BA 110(3) . . ?
H9BC C9B H9BA 107(4) . . ?
Si4B C9B Yb1B 83.40(14) . . ?
Si4B C9B H9BB 115(2) . . ?
Si4B C9B H9BC 115(3) . . ?
Si4B C9B H9BA 103(3) . . ?
Si4B C10B H10D 109.5 . . ?
Si4B C10B H10E 109.5 . . ?
Si4B C10B H10F 109.5 . . ?
H10D C10B H10E 109.5 . . ?
H10D C10B H10F 109.5 . . ?
H10E C10B H10F 109.5 . . ?
Si4B C11B H11D 109.5 . . ?
Si4B C11B H11E 109.5 . . ?
Si4B C11B H11F 109.5 . . ?
H11D C11B H11E 109.5 . . ?
H11D C11B H11F 109.5 . . ?
H11E C11B H11F 109.5 . . ?
O1B C15B C16B 119.1(3) . . ?
O1B C15B C20B 119.6(3) . . ?
C20B C15B C16B 121.3(3) . . ?
C15B C16B C25B 123.0(3) . . ?
C17B C16B C15B 116.8(3) . . ?
C17B C16B C25B 120.2(3) . . ?
C16B C17B H17B 118.7 . . ?
C18B C17B C16B 122.5(3) . . ?
C18B C17B H17B 118.7 . . ?
C17B C18B H18B 120.3 . . ?
C17B C18B C19B 119.5(3) . . ?
C19B C18B H18B 120.3 . . ?
C18B C19B H19B 119.0 . . ?
C18B C19B C20B 121.9(3) . . ?
C20B C19B H19B 119.0 . . ?
C15B C20B C21B 122.4(3) . . ?
C19B C20B C15B 117.9(3) . . ?
C19B C20B C21B 119.8(3) . . ?
C22B C21B C20B 109.9(3) . . ?
C22B C21B C24B 106.3(3) . . ?
C23B C21B C20B 111.3(3) . . ?
C23B C21B C22B 110.5(4) . . ?
C23B C21B C24B 106.9(4) . . ?
C24B C21B C20B 111.7(3) . . ?
C21B C22B H22D 109.5 . . ?
C21B C22B H22E 109.5 . . ?
C21B C22B H22F 109.5 . . ?
H22D C22B H22E 109.5 . . ?
H22D C22B H22F 109.5 . . ?
H22E C22B H22F 109.5 . . ?
C21B C23B H23D 109.5 . . ?
C21B C23B H23E 109.5 . . ?
C21B C23B H23F 109.5 . . ?
H23D C23B H23E 109.5 . . ?
H23D C23B H23F 109.5 . . ?
H23E C23B H23F 109.5 . . ?
C21B C24B H24D 109.5 . . ?
C21B C24B H24E 109.5 . . ?
C21B C24B H24F 109.5 . . ?
H24D C24B H24E 109.5 . . ?
H24D C24B H24F 109.5 . . ?
H24E C24B H24F 109.5 . . ?
C16B C25B C26B 111.8(3) . . ?
C16B C25B C27B 111.8(3) . . ?
C27B C25B C26B 105.8(3) . . ?
C28B C25B C16B 110.4(3) . . ?
C28B C25B C26B 106.8(3) . . ?
C28B C25B C27B 110.0(3) . . ?
C25B C26B H26D 109.5 . . ?
C25B C26B H26E 109.5 . . ?
C25B C26B H26F 109.5 . . ?
H26D C26B H26E 109.5 . . ?
H26D C26B H26F 109.5 . . ?
H26E C26B H26F 109.5 . . ?
C25B C27B H27D 109.5 . . ?
C25B C27B H27E 109.5 . . ?
C25B C27B H27F 109.5 . . ?
H27D C27B H27E 109.5 . . ?
H27D C27B H27F 109.5 . . ?
H27E C27B H27F 109.5 . . ?
C25B C28B H28D 109.5 . . ?
C25B C28B H28E 109.5 . . ?
C25B C28B H28F 109.5 . . ?
H28D C28B H28E 109.5 . . ?
H28D C28B H28F 109.5 . . ?
H28E C28B H28F 109.5 . . ?
Si3B C13B H13D 109.5 . . ?
Si3B C13B H13E 109.5 . . ?
Si3B C13B H13F 109.5 . . ?
H13D C13B H13E 109.5 . . ?
H13D C13B H13F 109.5 . . ?
H13E C13B H13F 109.5 . . ?
Si3B C141 H14D 109.5 . . ?
Si3B C141 H14E 109.5 . . ?
Si3B C141 H14F 109.5 . . ?
H14D C141 H14E 109.5 . . ?
H14D C141 H14F 109.5 . . ?
H14E C141 H14F 109.5 . . ?
Si3B C143 H14G 109.5 . . ?
Si3B C143 H14H 109.5 . . ?
Si3B C143 H14I 109.5 . . ?
H14G C143 H14H 109.5 . . ?
H14G C143 H14I 109.5 . . ?
H14H C143 H14I 109.5 . . ?
Si3B C12B H12D 109.5 . . ?
Si3B C12B H12E 109.5 . . ?
Si3B C12B H12F 109.5 . . ?
H12D C12B H12E 109.5 . . ?
H12D C12B H12F 109.5 . . ?
H12E C12B H12F 109.5 . . ?
Si3B C14B H14J 109.5 . . ?
Si3B C14B H14K 109.5 . . ?
Si3B C14B H14L 109.5 . . ?
H14J C14B H14K 109.5 . . ?
H14J C14B H14L 109.5 . . ?
H14K C14B H14L 109.5 . . ?
Si3B C142 H14M 109.5 . . ?
Si3B C142 H14N 109.5 . . ?
Si3B C142 H14O 109.5 . . ?
H14M C142 H14N 109.5 . . ?
H14M C142 H14O 109.5 . . ?
H14N C142 H14O 109.5 . . ?

loop_
_geom_bond_atom_site_label_1
_geom_bond_atom_site_label_2
_geom_bond_distance
_geom_bond_site_symmetry_2
_geom_bond_publ_flag
Yb1A H1A 2.63(5) . ?
Yb1A H2AA 2.48(4) . ?
Yb1A H2AB 2.68(4) . ?
Yb1A H8AA 2.45(5) . ?
Yb1A H9AB 2.50(4) . ?
Yb1A H9AC 2.50(4) . ?
Yb1A Si2A 3.1076(10) . ?
Yb1A Si4A 3.1029(11) . ?
Yb1A O1A 2.035(2) . ?
Yb1A C1A 2.333(4) . ?
Yb1A C2A 2.712(4) . ?
Yb1A C9A 2.698(4) . ?
Yb1A C8AA 2.340(5) . ?
Yb1A C8AB 2.374(11) . ?
Si1A C1A 1.845(4) . ?
Si1A C5A 1.861(4) . ?
Si1A C6A 1.872(4) . ?
Si1A C7A 1.874(4) . ?
Si2A C1A 1.840(4) . ?
Si2A C2A 1.912(4) . ?
Si2A C3A 1.864(4) . ?
Si2A C4A 1.867(4) . ?
Si4A C9A 1.893(4) . ?
Si4A C10A 1.867(5) . ?
Si4A C11A 1.866(5) . ?
Si4A C8AA 1.810(5) . ?
Si4A C8AB 2.058(11) . ?
O1A C15A 1.359(4) . ?
C1A H1A 0.963(19) . ?
C2A H2AA 0.99(4) . ?
C2A H2AB 0.97(4) . ?
C2A H2AC 0.94(5) . ?
C3A H3AA 0.9800 . ?
C3A H3AB 0.9800 . ?
C3A H3AC 0.9800 . ?
C4A H4AA 0.9800 . ?
C4A H4AB 0.9800 . ?
C4A H4AC 0.9800 . ?
C5A H5AA 0.9800 . ?
C5A H5AB 0.9800 . ?
C5A H5AC 0.9800 . ?
C6A H6AA 0.9800 . ?
C6A H6AB 0.9800 . ?
C6A H6AC 0.9800 . ?
C7A H7AA 0.9800 . ?
C7A H7AB 0.9800 . ?
C7A H7AC 0.9800 . ?
C9A H9AB 0.96(4) . ?
C9A H9AC 0.96(4) . ?
C9A H9AA 0.94(5) . ?
C10A H10A 0.9800 . ?
C10A H10B 0.9800 . ?
C10A H10C 0.9800 . ?
C11A H11A 0.9800 . ?
C11A H11B 0.9800 . ?
C11A H11C 0.9800 . ?
C15A C16A 1.416(5) . ?
C15A C20A 1.430(5) . ?
C16A C17A 1.394(5) . ?
C16A C25A 1.542(5) . ?
C17A H17A 0.9500 . ?
C17A C18A 1.381(6) . ?
C18A H18A 0.9500 . ?
C18A C19A 1.375(6) . ?
C19A H19A 0.9500 . ?
C19A C20A 1.395(5) . ?
C20A C21A 1.532(5) . ?
C21A C22A 1.537(5) . ?
C21A C23A 1.537(5) . ?
C21A C24A 1.536(5) . ?
C22A H22A 0.9800 . ?
C22A H22B 0.9800 . ?
C22A H22C 0.9800 . ?
C23A H23A 0.9800 . ?
C23A H23B 0.9800 . ?
C23A H23C 0.9800 . ?
C24A H24A 0.9800 . ?
C24A H24B 0.9800 . ?
C24A H24C 0.9800 . ?
C25A C26A 1.538(5) . ?
C25A C27A 1.538(5) . ?
C25A C28A 1.535(6) . ?
C26A H26A 0.9800 . ?
C26A H26B 0.9800 . ?
C26A H26C 0.9800 . ?
C27A H27A 0.9800 . ?
C27A H27B 0.9800 . ?
C27A H27C 0.9800 . ?
C28A H28A 0.9800 . ?
C28A H28B 0.9800 . ?
C28A H28C 0.9800 . ?
Si3A C8AA 1.827(6) . ?
Si3A C12A 1.893(7) . ?
Si3A C13A 1.861(7) . ?
Si3A C14A 1.864(8) . ?
C8AA H8AA 0.966(19) . ?
C12A H12A 0.9800 . ?
C12A H12B 0.9800 . ?
C12A H12C 0.9800 . ?
C13A H13A 0.9800 . ?
C13A H13B 0.9800 . ?
C13A H13C 0.9800 . ?
C14A H14A 0.9800 . ?
C14A H14B 0.9800 . ?
C14A H14C 0.9800 . ?
Si3C C1 1.815(15) . ?
Si3C C2 1.832(16) . ?
Si3C C3 1.882(16) . ?
Si3C C8AB 1.871(14) . ?
C1 H1B 0.9800 . ?
C1 H1C 0.9800 . ?
C1 H1D 0.9800 . ?
C2 H2A 0.9800 . ?
C2 H2B 0.9800 . ?
C2 H2C 0.9800 . ?
C3 H3A 0.9800 . ?
C3 H3B 0.9800 . ?
C3 H3C 0.9800 . ?
C8AB H8AB 1.0000 . ?
Yb1B H1BA 2.60(4) . ?
Yb1B H2BA 2.44(3) . ?
Yb1B H2BB 2.67(4) . ?
Yb1B H9BB 2.51(4) . ?
Yb1B H9BC 2.51(4) . ?
Yb1B Si2B 3.1291(10) . ?
Yb1B Si4B 3.1266(10) . ?
Yb1B O1B 2.033(2) . ?
Yb1B C1B 2.329(3) . ?
Yb1B C2B 2.761(4) . ?
Yb1B C8B 2.329(3) . ?
Yb1B C9B 2.706(4) . ?
Si1B C1B 1.847(3) . ?
Si1B C5B 1.871(4) . ?
Si1B C6B 1.880(4) . ?
Si1B C7B 1.875(4) . ?
Si2B C1B 1.842(3) . ?
Si2B C2B 1.906(4) . ?
Si2B C3B 1.867(3) . ?
Si2B C4B 1.869(4) . ?
Si3B C8B 1.847(3) . ?
Si3B C13B 1.929(11) . ?
Si3B C141 1.828(11) . ?
Si3B C143 1.873(10) . ?
Si3B C12B 1.907(8) . ?
Si3B C14B 1.886(8) . ?
Si3B C142 1.812(8) . ?
Si4B C8B 1.840(4) . ?
Si4B C9B 1.909(4) . ?
Si4B C10B 1.867(4) . ?
Si4B C11B 1.866(4) . ?
O1B C15B 1.353(4) . ?
C1B H1BA 0.961(18) . ?
C2B H2BA 1.00(3) . ?
C2B H2BB 1.02(4) . ?
C2B H2BC 0.84(4) . ?
C3B H3BA 0.9800 . ?
C3B H3BB 0.9800 . ?
C3B H3BC 0.9800 . ?
C4B H4BA 0.9800 . ?
C4B H4BB 0.9800 . ?
C4B H4BC 0.9800 . ?
C5B H5BA 0.9800 . ?
C5B H5BB 0.9800 . ?
C5B H5BC 0.9800 . ?
C6B H6BA 0.9800 . ?
C6B H6BB 0.9800 . ?
C6B H6BC 0.9800 . ?
C7B H7BA 0.9800 . ?
C7B H7BB 0.9800 . ?
C7B H7BC 0.9800 . ?
C8B H8B 1.0000 . ?
C9B H9BB 0.98(4) . ?
C9B H9BC 0.87(4) . ?
C9B H9BA 0.93(4) . ?
C10B H10D 0.9800 . ?
C10B H10E 0.9800 . ?
C10B H10F 0.9800 . ?
C11B H11D 0.9800 . ?
C11B H11E 0.9800 . ?
C11B H11F 0.9800 . ?
C15B C16B 1.426(5) . ?
C15B C20B 1.415(5) . ?
C16B C17B 1.398(5) . ?
C16B C25B 1.537(5) . ?
C17B H17B 0.9500 . ?
C17B C18B 1.378(5) . ?
C18B H18B 0.9500 . ?
C18B C19B 1.379(5) . ?
C19B H19B 0.9500 . ?
C19B C20B 1.391(5) . ?
C20B C21B 1.546(5) . ?
C21B C22B 1.535(6) . ?
C21B C23B 1.518(6) . ?
C21B C24B 1.541(5) . ?
C22B H22D 0.9800 . ?
C22B H22E 0.9800 . ?
C22B H22F 0.9800 . ?
C23B H23D 0.9800 . ?
C23B H23E 0.9800 . ?
C23B H23F 0.9800 . ?
C24B H24D 0.9800 . ?
C24B H24E 0.9800 . ?
C24B H24F 0.9800 . ?
C25B C26B 1.541(5) . ?
C25B C27B 1.540(5) . ?
C25B C28B 1.529(5) . ?
C26B H26D 0.9800 . ?
C26B H26E 0.9800 . ?
C26B H26F 0.9800 . ?
C27B H27D 0.9800 . ?
C27B H27E 0.9800 . ?
C27B H27F 0.9800 . ?
C28B H28D 0.9800 . ?
C28B H28E 0.9800 . ?
C28B H28F 0.9800 . ?
C13B H13D 0.9800 . ?
C13B H13E 0.9800 . ?
C13B H13F 0.9800 . ?
C141 H14D 0.9800 . ?
C141 H14E 0.9800 . ?
C141 H14F 0.9800 . ?
C143 H14G 0.9800 . ?
C143 H14H 0.9800 . ?
C143 H14I 0.9800 . ?
C12B H12D 0.9800 . ?
C12B H12E 0.9800 . ?
C12B H12F 0.9800 . ?
C14B H14J 0.9800 . ?
C14B H14K 0.9800 . ?
C14B H14L 0.9800 . ?
C142 H14M 0.9800 . ?
C142 H14N 0.9800 . ?
C142 H14O 0.9800 . ?

loop_
_geom_torsion_atom_site_label_1
_geom_torsion_atom_site_label_2
_geom_torsion_atom_site_label_3
_geom_torsion_atom_site_label_4
_geom_torsion
_geom_torsion_site_symmetry_1
_geom_torsion_site_symmetry_2
_geom_torsion_site_symmetry_3
_geom_torsion_site_symmetry_4
_geom_torsion_publ_flag
Yb1A Si2A C1A Si1A -147.2(3) . . . . ?
Yb1A Si4A C8AA Si3A 150.9(4) . . . . ?
O1A C15A C16A C17A 178.6(3) . . . . ?
O1A C15A C16A C25A -2.6(5) . . . . ?
O1A C15A C20A C19A -179.7(3) . . . . ?
O1A C15A C20A C21A -1.0(5) . . . . ?
C2A Si2A C1A Yb1A -10.5(2) . . . . ?
C2A Si2A C1A Si1A -157.6(2) . . . . ?
C3A Si2A C1A Yb1A 104.49(19) . . . . ?
C3A Si2A C1A Si1A -42.7(3) . . . . ?
C4A Si2A C1A Yb1A -126.31(17) . . . . ?
C4A Si2A C1A Si1A 86.5(3) . . . . ?
C5A Si1A C1A Yb1A -65.7(3) . . . . ?
C5A Si1A C1A Si2A 66.9(3) . . . . ?
C6A Si1A C1A Yb1A 172.8(2) . . . . ?
C6A Si1A C1A Si2A -54.5(3) . . . . ?
C7A Si1A C1A Yb1A 54.4(3) . . . . ?
C7A Si1A C1A Si2A -173.0(2) . . . . ?
C9A Si4A C8AA Yb1A 10.4(2) . . . . ?
C9A Si4A C8AA Si3A 161.4(3) . . . . ?
C10A Si4A C9A Yb1A 118.91(16) . . . . ?
C10A Si4A C8AA Yb1A -107.3(2) . . . . ?
C10A Si4A C8AA Si3A 43.6(4) . . . . ?
C11A Si4A C9A Yb1A -124.85(18) . . . . ?
C11A Si4A C8AA Yb1A 124.4(2) . . . . ?
C11A Si4A C8AA Si3A -84.6(3) . . . . ?
C15A C16A C17A C18A 1.4(6) . . . . ?
C15A C16A C25A C26A 60.3(5) . . . . ?
C15A C16A C25A C27A 179.2(4) . . . . ?
C15A C16A C25A C28A -62.4(5) . . . . ?
C15A C20A C21A C22A 59.8(4) . . . . ?
C15A C20A C21A C23A -63.8(4) . . . . ?
C15A C20A C21A C24A 177.9(3) . . . . ?
C16A C15A C20A C19A 0.5(5) . . . . ?
C16A C15A C20A C21A 179.3(3) . . . . ?
C16A C17A C18A C19A 0.0(6) . . . . ?
C17A C16A C25A C26A -120.9(4) . . . . ?
C17A C16A C25A C27A -2.0(5) . . . . ?
C17A C16A C25A C28A 116.4(4) . . . . ?
C17A C18A C19A C20A -1.2(6) . . . . ?
C18A C19A C20A C15A 0.9(5) . . . . ?
C18A C19A C20A C21A -177.8(4) . . . . ?
C19A C20A C21A C22A -121.5(4) . . . . ?
C19A C20A C21A C23A 114.8(4) . . . . ?
C19A C20A C21A C24A -3.4(5) . . . . ?
C20A C15A C16A C17A -1.6(5) . . . . ?
C20A C15A C16A C25A 177.2(3) . . . . ?
C25A C16A C17A C18A -177.5(4) . . . . ?
C8AA Si4A C9A Yb1A -9.0(2) . . . . ?
C12A Si3A C8AA Yb1A 174.3(4) . . . . ?
C12A Si3A C8AA Si4A 39.4(4) . . . . ?
C13A Si3A C8AA Yb1A 54.1(6) . . . . ?
C13A Si3A C8AA Si4A -80.8(4) . . . . ?
C14A Si3A C8AA Yb1A -68.7(6) . . . . ?
C14A Si3A C8AA Si4A 156.3(4) . . . . ?
C1 Si3C C8AB Yb1A 71.9(11) . . . . ?
C1 Si3C C8AB Si4A -166.5(7) . . . . ?
C2 Si3C C8AB Yb1A -52.6(11) . . . . ?
C2 Si3C C8AB Si4A 68.9(10) . . . . ?
C3 Si3C C8AB Yb1A -172.0(8) . . . . ?
C3 Si3C C8AB Si4A -50.5(9) . . . . ?
C8AB Si4A C9A Yb1A 20.3(3) . . . . ?
Yb1B Si2B C1B Si1B 145.4(3) . . . . ?
Yb1B Si4B C8B Si3B -157.0(3) . . . . ?
O1B C15B C16B C17B 178.1(3) . . . . ?
O1B C15B C16B C25B -0.3(5) . . . . ?
O1B C15B C20B C19B -177.5(3) . . . . ?
O1B C15B C20B C21B 2.9(5) . . . . ?
C2B Si2B C1B Yb1B 16.09(18) . . . . ?
C2B Si2B C1B Si1B 161.5(2) . . . . ?
C3B Si2B C1B Yb1B -100.17(17) . . . . ?
C3B Si2B C1B Si1B 45.3(3) . . . . ?
C4B Si2B C1B Yb1B 131.46(15) . . . . ?
C4B Si2B C1B Si1B -83.1(2) . . . . ?
C5B Si1B C1B Yb1B 52.4(3) . . . . ?
C5B Si1B C1B Si2B -79.0(2) . . . . ?
C6B Si1B C1B Yb1B 172.7(2) . . . . ?
C6B Si1B C1B Si2B 41.3(3) . . . . ?
C7B Si1B C1B Yb1B -68.4(3) . . . . ?
C7B Si1B C1B Si2B 160.21(19) . . . . ?
C9B Si4B C8B Yb1B -8.1(2) . . . . ?
C9B Si4B C8B Si3B -165.1(2) . . . . ?
C10B Si4B C8B Yb1B 107.73(17) . . . . ?
C10B Si4B C8B Si3B -49.2(3) . . . . ?
C11B Si4B C8B Yb1B -124.69(17) . . . . ?
C11B Si4B C8B Si3B 78.3(3) . . . . ?
C15B C16B C17B C18B 0.3(5) . . . . ?
C15B C16B C25B C26B -175.0(3) . . . . ?
C15B C16B C25B C27B -56.6(4) . . . . ?
C15B C16B C25B C28B 66.3(4) . . . . ?
C15B C20B C21B C22B 62.9(5) . . . . ?
C15B C20B C21B C23B -59.9(5) . . . . ?
C15B C20B C21B C24B -179.3(4) . . . . ?
C16B C15B C20B C19B 2.8(5) . . . . ?
C16B C15B C20B C21B -176.8(3) . . . . ?
C16B C17B C18B C19B 0.9(6) . . . . ?
C17B C16B C25B C26B 6.6(5) . . . . ?
C17B C16B C25B C27B 125.1(4) . . . . ?
C17B C16B C25B C28B -112.1(4) . . . . ?
C17B C18B C19B C20B -0.3(6) . . . . ?
C18B C19B C20B C15B -1.5(6) . . . . ?
C18B C19B C20B C21B 178.1(4) . . . . ?
C19B C20B C21B C22B -116.6(4) . . . . ?
C19B C20B C21B C23B 120.6(4) . . . . ?
C19B C20B C21B C24B 1.2(5) . . . . ?
C20B C15B C16B C17B -2.2(5) . . . . ?
C20B C15B C16B C25B 179.4(3) . . . . ?
C25B C16B C17B C18B 178.8(4) . . . . ?
C13B Si3B C8B Yb1B 20.0(5) . . . . ?
C13B Si3B C8B Si4B 164.6(4) . . . . ?
C141 Si3B C8B Yb1B -99.1(5) . . . . ?
C141 Si3B C8B Si4B 45.4(5) . . . . ?
C143 Si3B C8B Yb1B 135.9(5) . . . . ?
C143 Si3B C8B Si4B -79.6(5) . . . . ?
C12B Si3B C8B Yb1B 168.2(4) . . . . ?
C12B Si3B C8B Si4B -47.2(4) . . . . ?
C14B Si3B C8B Yb1B -74.8(4) . . . . ?
C14B Si3B C8B Si4B 69.7(4) . . . . ?
C142 Si3B C8B Yb1B 46.1(4) . . . . ?
C142 Si3B C8B Si4B -169.3(3) . . . . ?
